data_7061368
loop_
_publ_author_name
'Jing, Haoyu'
'Liu, Sijia'
'Jiang, Jianbing'
'Tran, Vy-Phuong'
'Rong, Jie'
'Wang, Pengzhi'
'Lindsey, Jonathan S.'

_publ_section_title
;
 &#x000D; Meso bromination and derivatization of synthetic
 bacteriochlorins
;
_journal_name_full 'New Journal of Chemistry'
_journal_paper_doi 10.1039/D1NJ05853C
_journal_year 2022
_chemical_formula_moiety 'C36 H34 N4'
_chemical_formula_sum 'C36 H34 N4'
_chemical_formula_weight 522.67
_chemical_name_common VP-17
_space_group_crystal_system triclinic
_space_group_IT_number 2
_space_group_name_Hall '-P 1'
_space_group_name_H-M_alt 'P -1'
_atom_sites_solution_hydrogens mixed
_atom_sites_solution_primary dual
_audit_update_record
;
2021-11-03 deposited with the CCDC.	2022-01-17 downloaded from the CCDC.
;
_cell_angle_alpha 106.0936(6)
_cell_angle_beta 105.0837(6)
_cell_angle_gamma 98.5367(6)
_cell_formula_units_Z 1
_cell_length_a 6.95760(10)
_cell_length_b 8.7932(2)
_cell_length_c 12.4732(2)
_cell_measurement_reflns_used 9920
_cell_measurement_temperature 100.(2)
_cell_measurement_theta_max 72.1029
_cell_measurement_theta_min 5.3905
_cell_volume 687.64(2)
_computing_cell_refinement 'SAINT V8.40B (Bruker Nano, Inc., 2019)'
_computing_data_collection 'Bruker Instrument Service, BIS, v.6.2.10 (Bruker AXS Inc., 2018)'
_computing_data_reduction 'SAINT V8.40B (Bruker Nano, Inc., 2019)'
_computing_molecular_graphics 'shelXle (C.B. Huebschle, 2019)'
_computing_structure_refinement 'SHELXL-2018/3 (Sheldrick, 2018)'
_computing_structure_solution 'XS, VERSION 2013/1'
_diffrn_ambient_temperature 100.(2)
_diffrn_detector_area_resol_mean 7.3910
_diffrn_measured_fraction_theta_full 0.998
_diffrn_measured_fraction_theta_max 0.998
_diffrn_measurement_device '\k--geometry diffractometer'
_diffrn_measurement_device_type 'Bruker D8 VENTURE'
_diffrn_measurement_method 'phi and omega scans'
_diffrn_radiation_monochromator 'multilayer mirror'
_diffrn_radiation_type 'Cu K\a'
_diffrn_radiation_wavelength 1.54178
_diffrn_reflns_av_R_equivalents 0.0222
_diffrn_reflns_av_unetI/netI 0.0160
_diffrn_reflns_limit_h_max 8
_diffrn_reflns_limit_h_min -8
_diffrn_reflns_limit_k_max 10
_diffrn_reflns_limit_k_min -10
_diffrn_reflns_limit_l_max 15
_diffrn_reflns_limit_l_min -15
_diffrn_reflns_number 18219
_diffrn_reflns_theta_full 67.68
_diffrn_reflns_theta_max 72.10
_diffrn_reflns_theta_min 3.89
_diffrn_source 'microfocus sealed tube'
_diffrn_source_current 1.1
_diffrn_source_power 0.06
_diffrn_source_type 'Incoatec I\mS 3.0'
_diffrn_source_voltage 50
_exptl_absorpt_coefficient_mu 0.575
_exptl_absorpt_correction_T_max 0.97
_exptl_absorpt_correction_T_min 0.88
_exptl_absorpt_correction_type multi-scan
_exptl_absorpt_process_details
;
SADABS-2016/2 - Bruker AXS area detector scaling and absorption correction
;
_exptl_crystal_colour 'dark red'
_exptl_crystal_density_diffrn 1.262
_exptl_crystal_density_method 'not measured'
_exptl_crystal_description plate
_exptl_crystal_F_000 278
_exptl_crystal_size_max 0.353
_exptl_crystal_size_mid 0.097
_exptl_crystal_size_min 0.044
_refine_diff_density_max 0.250
_refine_diff_density_min -0.225
_refine_ls_extinction_method none
_refine_ls_goodness_of_fit_ref 1.036
_refine_ls_hydrogen_treatment mixed
_refine_ls_matrix_type full
_refine_ls_number_parameters 186
_refine_ls_number_reflns 2709
_refine_ls_number_restraints 0
_refine_ls_restrained_S_all 1.036
_refine_ls_R_factor_all 0.0357
_refine_ls_R_factor_gt 0.0349
_refine_ls_shift/su_max 0.000
_refine_ls_shift/su_mean 0.000
_refine_ls_structure_factor_coef Fsqd
_refine_ls_weighting_details 'w=1/[\s^2^(Fo^2^)+(0.0382P)^2^+0.2881P] where P=(Fo^2^+2Fc^2^)/3'
_refine_ls_weighting_scheme calc
_refine_ls_wR_factor_gt 0.0859
_refine_ls_wR_factor_ref 0.0865
_reflns_Friedel_coverage 0.000
_reflns_number_gt 2619
_reflns_number_total 2709
_reflns_threshold_expression 'I > 2\s(I)'
_cod_data_source_file d1nj05853c2.cif
_cod_data_source_block rs144
_cod_depositor_comments
;
The following automatic conversions were performed:

data item '_exptl_absorpt_correction_type' value 'Multi-Scan' was
changed to 'multi-scan' in accordance with the
/home/data/users/saulius/crontab/automatic-downloads/rss-feeds/RSC/lib/dictionaries/cif_core.dic
dictionary named 'cif_core.dic' version 2.4.2 last updated on
2011-04-26.

Automatic conversion script
Id: cif_fix_values 7556 2019-12-06 15:28:31Z antanas 
;
_cod_database_code 7061368

loop_
_space_group_symop_operation_xyz
'x, y, z'
'-x, -y, -z'

loop_
_atom_site_type_symbol
_atom_site_label
_atom_site_fract_x
_atom_site_fract_y
_atom_site_fract_z
_atom_site_U_iso_or_equiv
_atom_site_adp_type
_atom_site_calc_flag
_atom_site_refinement_flags_adp
_atom_site_refinement_flags_occupancy
_atom_site_refinement_flags_posn
_atom_site_occupancy
_atom_site_disorder_assembly
_atom_site_disorder_group
N N1 1.15101(13) 0.31534(11) 0.49819(7) 0.01647(19) Uani d . . . 1 . .
H H1 1.099(2) 0.4034(17) 0.5075(11) 0.02 Uiso d U . . 1 . .
N N2 0.72819(13) 0.35536(10) 0.35953(7) 0.01665(19) Uani d . . . 1 . .
C C1 1.33995(15) 0.31599(13) 0.56893(9) 0.0171(2) Uani d . . . 1 . .
C C2 1.36589(17) 0.15481(13) 0.53086(9) 0.0212(2) Uani d . . . 1 . .
H H2 1.482619 0.118108 0.562701 0.025 Uiso calc U . R 1 . .
C C3 1.19367(17) 0.06129(13) 0.44034(10) 0.0227(2) Uani d . . . 1 . .
H H3 1.170734 -0.051337 0.398375 0.027 Uiso calc U . R 1 . .
C C4 1.05538(16) 0.16135(13) 0.41993(9) 0.0187(2) Uani d . . . 1 . .
C C5 0.85933(16) 0.10898(13) 0.33811(9) 0.0196(2) Uani d . . . 1 . .
H H5 0.820537 -0.003826 0.29355 0.023 Uiso calc U . R 1 . .
C C6 0.71161(16) 0.19419(12) 0.31100(9) 0.0180(2) Uani d . . . 1 . .
C C7 0.50373(16) 0.11061(13) 0.22142(9) 0.0215(2) Uani d . . . 1 . .
H H7A 0.411905 0.056646 0.255658 0.026 Uiso calc U . R 1 . .
H H7B 0.514511 0.02872 0.15188 0.026 Uiso calc U . R 1 . .
C C8 0.42716(16) 0.25160(13) 0.18905(9) 0.0188(2) Uani d . . . 1 . .
C C9 0.55849(15) 0.39470(12) 0.30099(9) 0.0161(2) Uani d . . . 1 . .
C C10 0.52496(15) 0.55126(13) 0.33534(9) 0.0165(2) Uani d . . . 1 . .
C C11 0.19355(16) 0.22003(14) 0.15635(10) 0.0244(2) Uani d . . . 1 . .
H H11A 0.131155 0.112471 0.096272 0.037 Uiso calc U . R 1 . .
H H11B 0.146975 0.303846 0.125426 0.037 Uiso calc U . R 1 . .
H H11C 0.152978 0.223574 0.226417 0.037 Uiso calc U . R 1 . .
C C12 0.49618(18) 0.27436(14) 0.08562(9) 0.0242(2) Uani d . . . 1 . .
H H12A 0.644585 0.285762 0.105108 0.036 Uiso calc U . R 1 . .
H H12B 0.462142 0.372515 0.070932 0.036 Uiso calc U . R 1 . .
H H12C 0.425729 0.179277 0.015006 0.036 Uiso calc U . R 1 . .
C C13 0.33945(15) 0.59332(12) 0.26845(9) 0.0168(2) Uani d . . . 1 . .
C C14 0.16189(16) 0.58158(13) 0.30091(9) 0.0210(2) Uani d . . . 1 . .
H H14 0.157507 0.544648 0.36515 0.025 Uiso calc U . R 1 . .
C C15 -0.00854(16) 0.62333(13) 0.24028(10) 0.0221(2) Uani d . . . 1 . .
H H15 -0.129041 0.613794 0.262712 0.027 Uiso calc U . R 1 . .
C C16 -0.00329(16) 0.67884(13) 0.14720(9) 0.0216(2) Uani d . . . 1 . .
H H16 -0.120343 0.706437 0.105329 0.026 Uiso calc U . R 1 . .
C C17 0.17363(17) 0.69398(14) 0.11534(9) 0.0223(2) Uani d . . . 1 . .
H H17 0.178165 0.733038 0.052036 0.027 Uiso calc U . R 1 . .
C C18 0.34379(16) 0.65219(13) 0.17576(9) 0.0195(2) Uani d . . . 1 . .
H H18 0.464721 0.663733 0.153861 0.023 Uiso calc U . R 1 . .

loop_
_atom_site_aniso_label
_atom_site_aniso_U_11
_atom_site_aniso_U_22
_atom_site_aniso_U_33
_atom_site_aniso_U_12
_atom_site_aniso_U_13
_atom_site_aniso_U_23
N1 0.0172(4) 0.0161(4) 0.0161(4) 0.0073(3) 0.0041(3) 0.0047(3)
N2 0.0169(4) 0.0179(4) 0.0160(4) 0.0057(3) 0.0054(3) 0.0059(3)
C1 0.0166(5) 0.0207(5) 0.0166(5) 0.0079(4) 0.0063(4) 0.0076(4)
C2 0.0202(5) 0.0225(5) 0.0214(5) 0.0114(4) 0.0050(4) 0.0062(4)
C3 0.0246(5) 0.0185(5) 0.0228(5) 0.0098(4) 0.0047(4) 0.0035(4)
C4 0.0214(5) 0.0178(5) 0.0171(5) 0.0070(4) 0.0060(4) 0.0051(4)
C5 0.0216(5) 0.0159(5) 0.0187(5) 0.0054(4) 0.0042(4) 0.0036(4)
C6 0.0185(5) 0.0180(5) 0.0163(5) 0.0038(4) 0.0045(4) 0.0049(4)
C7 0.0196(5) 0.0185(5) 0.0219(5) 0.0043(4) 0.0019(4) 0.0041(4)
C8 0.0171(5) 0.0193(5) 0.0170(5) 0.0045(4) 0.0027(4) 0.0037(4)
C9 0.0144(5) 0.0202(5) 0.0146(5) 0.0041(4) 0.0049(4) 0.0065(4)
C10 0.0155(5) 0.0210(5) 0.0152(5) 0.0061(4) 0.0062(4) 0.0074(4)
C11 0.0169(5) 0.0246(6) 0.0253(6) 0.0035(4) 0.0009(4) 0.0048(4)
C12 0.0258(6) 0.0280(6) 0.0170(5) 0.0084(5) 0.0058(4) 0.0045(4)
C13 0.0158(5) 0.0168(5) 0.0163(5) 0.0051(4) 0.0035(4) 0.0040(4)
C14 0.0207(5) 0.0258(5) 0.0206(5) 0.0085(4) 0.0086(4) 0.0105(4)
C15 0.0167(5) 0.0250(5) 0.0244(5) 0.0063(4) 0.0076(4) 0.0062(4)
C16 0.0172(5) 0.0231(5) 0.0204(5) 0.0076(4) -0.0001(4) 0.0051(4)
C17 0.0239(5) 0.0249(5) 0.0189(5) 0.0065(4) 0.0048(4) 0.0100(4)
C18 0.0171(5) 0.0217(5) 0.0203(5) 0.0046(4) 0.0066(4) 0.0074(4)

loop_
_atom_type_symbol
_atom_type_description
_atom_type_scat_dispersion_real
_atom_type_scat_dispersion_imag
_atom_type_scat_source
C C 0.0181 0.0091 'International Tables Vol C Tables 4.2.6.8 and 6.1.1.4'
H H 0.0000 0.0000 'International Tables Vol C Tables 4.2.6.8 and 6.1.1.4'
N N 0.0311 0.0180 'International Tables Vol C Tables 4.2.6.8 and 6.1.1.4'

loop_
_geom_angle_atom_site_label_1
_geom_angle_atom_site_label_2
_geom_angle_atom_site_label_3
_geom_angle_site_symmetry_1
_geom_angle_site_symmetry_3
_geom_angle
_geom_angle_publ_flag
C4 N1 C1 . . 110.37(9) ?
C4 N1 H1 . . 126.8(8) ?
C1 N1 H1 . . 122.7(8) ?
C6 N2 C9 . . 108.70(8) ?
N1 C1 C10 . 2_766 126.49(9) ?
N1 C1 C2 . . 106.49(9) ?
C10 C1 C2 2_766 . 126.92(10) ?
C3 C2 C1 . . 108.24(9) ?
C3 C2 H2 . . 125.9 ?
C1 C2 H2 . . 125.9 ?
C2 C3 C4 . . 108.33(10) ?
C2 C3 H3 . . 125.8 ?
C4 C3 H3 . . 125.8 ?
N1 C4 C5 . . 127.88(9) ?
N1 C4 C3 . . 106.53(9) ?
C5 C4 C3 . . 125.56(10) ?
C6 C5 C4 . . 130.69(10) ?
C6 C5 H5 . . 114.7 ?
C4 C5 H5 . . 114.7 ?
N2 C6 C5 . . 126.76(10) ?
N2 C6 C7 . . 111.44(9) ?
C5 C6 C7 . . 121.79(9) ?
C6 C7 C8 . . 102.86(8) ?
C6 C7 H7A . . 111.2 ?
C8 C7 H7A . . 111.2 ?
C6 C7 H7B . . 111.2 ?
C8 C7 H7B . . 111.2 ?
H7A C7 H7B . . 109.1 ?
C11 C8 C7 . . 111.14(9) ?
C11 C8 C12 . . 110.17(9) ?
C7 C8 C12 . . 109.26(9) ?
C11 C8 C9 . . 118.41(9) ?
C7 C8 C9 . . 99.52(8) ?
C12 C8 C9 . . 107.67(8) ?
N2 C9 C10 . . 122.25(9) ?
N2 C9 C8 . . 111.32(8) ?
C10 C9 C8 . . 126.17(9) ?
C9 C10 C1 . 2_766 124.66(9) ?
C9 C10 C13 . . 121.54(9) ?
C1 C10 C13 2_766 . 113.77(9) ?
C8 C11 H11A . . 109.5 ?
C8 C11 H11B . . 109.5 ?
H11A C11 H11B . . 109.5 ?
C8 C11 H11C . . 109.5 ?
H11A C11 H11C . . 109.5 ?
H11B C11 H11C . . 109.5 ?
C8 C12 H12A . . 109.5 ?
C8 C12 H12B . . 109.5 ?
H12A C12 H12B . . 109.5 ?
C8 C12 H12C . . 109.5 ?
H12A C12 H12C . . 109.5 ?
H12B C12 H12C . . 109.5 ?
C14 C13 C18 . . 118.49(9) ?
C14 C13 C10 . . 120.71(9) ?
C18 C13 C10 . . 120.73(9) ?
C15 C14 C13 . . 120.69(10) ?
C15 C14 H14 . . 119.7 ?
C13 C14 H14 . . 119.7 ?
C16 C15 C14 . . 120.18(10) ?
C16 C15 H15 . . 119.9 ?
C14 C15 H15 . . 119.9 ?
C15 C16 C17 . . 119.75(10) ?
C15 C16 H16 . . 120.1 ?
C17 C16 H16 . . 120.1 ?
C18 C17 C16 . . 120.10(10) ?
C18 C17 H17 . . 119.9 ?
C16 C17 H17 . . 119.9 ?
C17 C18 C13 . . 120.77(10) ?
C17 C18 H18 . . 119.6 ?
C13 C18 H18 . . 119.6 ?

loop_
_geom_bond_atom_site_label_1
_geom_bond_atom_site_label_2
_geom_bond_site_symmetry_2
_geom_bond_distance
_geom_bond_publ_flag
N1 C4 . 1.3750(13) ?
N1 C1 . 1.3777(13) ?
N1 H1 . 0.894(14) ?
N2 C6 . 1.3520(13) ?
N2 C9 . 1.3636(13) ?
C1 C10 2_766 1.4103(15) ?
C1 C2 . 1.4192(14) ?
C2 C3 . 1.3694(16) ?
C2 H2 . 0.95 ?
C3 C4 . 1.4187(15) ?
C3 H3 . 0.95 ?
C4 C5 . 1.3938(15) ?
C5 C6 . 1.3857(15) ?
C5 H5 . 0.95 ?
C6 C7 . 1.5061(14) ?
C7 C8 . 1.5314(14) ?
C7 H7A . 0.99 ?
C7 H7B . 0.99 ?
C8 C11 . 1.5308(14) ?
C8 C12 . 1.5402(15) ?
C8 C9 . 1.5454(14) ?
C9 C10 . 1.3978(14) ?
C10 C13 . 1.5003(13) ?
C11 H11A . 0.98 ?
C11 H11B . 0.98 ?
C11 H11C . 0.98 ?
C12 H12A . 0.98 ?
C12 H12B . 0.98 ?
C12 H12C . 0.98 ?
C13 C14 . 1.3951(14) ?
C13 C18 . 1.3967(14) ?
C14 C15 . 1.3890(15) ?
C14 H14 . 0.95 ?
C15 C16 . 1.3850(16) ?
C15 H15 . 0.95 ?
C16 C17 . 1.3878(16) ?
C16 H16 . 0.95 ?
C17 C18 . 1.3868(15) ?
C17 H17 . 0.95 ?
C18 H18 . 0.95 ?

loop_
_geom_hbond_atom_site_label_D
_geom_hbond_atom_site_label_H
_geom_hbond_atom_site_label_A
_geom_hbond_site_symmetry_A
_geom_hbond_distance_DH
_geom_hbond_distance_HA
_geom_hbond_distance_DA
_geom_hbond_angle_DHA
_geom_hbond_publ_flag
N1 H1 N2 . 0.894(14) 2.647(13) 3.1251(12) 114.4(10) ?
N1 H1 N2 2_766 0.894(14) 2.225(13) 2.8094(12) 122.6(10) ?

loop_
_geom_torsion_atom_site_label_1
_geom_torsion_atom_site_label_2
_geom_torsion_atom_site_label_3
_geom_torsion_atom_site_label_4
_geom_torsion_site_symmetry_1
_geom_torsion_site_symmetry_2
_geom_torsion_site_symmetry_3
_geom_torsion_site_symmetry_4
_geom_torsion
_geom_torsion_publ_flag
C4 N1 C1 C10 . . . 2_766 -175.11(10) ?
C4 N1 C1 C2 . . . . 1.52(11) ?
N1 C1 C2 C3 . . . . -0.73(12) ?
C10 C1 C2 C3 2_766 . . . 175.89(10) ?
C1 C2 C3 C4 . . . . -0.30(13) ?
C1 N1 C4 C5 . . . . 176.56(10) ?
C1 N1 C4 C3 . . . . -1.70(11) ?
C2 C3 C4 N1 . . . . 1.21(12) ?
C2 C3 C4 C5 . . . . -177.10(10) ?
N1 C4 C5 C6 . . . . 1.69(19) ?
C3 C4 C5 C6 . . . . 179.63(11) ?
C9 N2 C6 C5 . . . . 173.95(10) ?
C9 N2 C6 C7 . . . . -7.37(11) ?
C4 C5 C6 N2 . . . . 1.10(19) ?
C4 C5 C6 C7 . . . . -177.46(11) ?
N2 C6 C7 C8 . . . . 20.74(11) ?
C5 C6 C7 C8 . . . . -160.50(10) ?
C6 C7 C8 C11 . . . . -148.80(9) ?
C6 C7 C8 C12 . . . . 89.41(10) ?
C6 C7 C8 C9 . . . . -23.21(10) ?
C6 N2 C9 C10 . . . . 176.08(9) ?
C6 N2 C9 C8 . . . . -9.53(11) ?
C11 C8 C9 N2 . . . . 141.76(9) ?
C7 C8 C9 N2 . . . . 21.34(10) ?
C12 C8 C9 N2 . . . . -92.52(10) ?
C11 C8 C9 C10 . . . . -44.12(15) ?
C7 C8 C9 C10 . . . . -164.55(10) ?
C12 C8 C9 C10 . . . . 81.60(12) ?
N2 C9 C10 C1 . . . 2_766 0.80(16) ?
C8 C9 C10 C1 . . . 2_766 -172.72(9) ?
N2 C9 C10 C13 . . . . 178.74(9) ?
C8 C9 C10 C13 . . . . 5.22(15) ?
C9 C10 C13 C14 . . . . 92.71(12) ?
C1 C10 C13 C14 2_766 . . . -89.13(12) ?
C9 C10 C13 C18 . . . . -90.25(13) ?
C1 C10 C13 C18 2_766 . . . 87.91(12) ?
C18 C13 C14 C15 . . . . 1.73(16) ?
C10 C13 C14 C15 . . . . 178.83(10) ?
C13 C14 C15 C16 . . . . -0.63(17) ?
C14 C15 C16 C17 . . . . -0.57(16) ?
C15 C16 C17 C18 . . . . 0.62(16) ?
C16 C17 C18 C13 . . . . 0.52(16) ?
C14 C13 C18 C17 . . . . -1.67(16) ?
C10 C13 C18 C17 . . . . -178.78(10) ?
